data_2205694
loop_
_publ_author_name
'Stefanowicz, Piotr'
'Jaremko, \/Lukasz'
'Jaremko, Mariusz'
'Lis, Tadeusz'

_publ_section_title
;
 1-[(2-Naphthylsulfonyl)oxy]pyrrolidine-2,5-dione
;
_journal_issue 5
_journal_name_full 'Acta Crystallographica Section E'
_journal_page_first o1326
_journal_page_last o1328
_journal_paper_doi 10.1107/S1600536805010469
_journal_volume 61
_journal_year 2005
_chemical_formula_iupac 'C14 H11 N O5 S'
_chemical_formula_moiety 'C14 H11 N O5 S'
_chemical_formula_sum 'C14 H11 N O5 S'
_chemical_formula_weight 305.31
_chemical_melting_point 438
_space_group_IT_number 14
_symmetry_cell_setting monoclinic
_symmetry_space_group_name_Hall '-P 2ybc'
_symmetry_space_group_name_H-M 'P 1 21/c 1'
_atom_sites_solution_hydrogens geom
_atom_sites_solution_primary direct
_atom_sites_solution_secondary difmap
_cell_angle_alpha 90.00
_cell_angle_beta 95.79(3)
_cell_angle_gamma 90.00
_cell_formula_units_Z 4
_cell_length_a 12.090(3)
_cell_length_b 13.403(3)
_cell_length_c 8.157(3)
_cell_measurement_reflns_used 14458
_cell_measurement_temperature 100(2)
_cell_measurement_theta_max 38.00
_cell_measurement_theta_min 4.67
_cell_volume 1315.0(7)
_computing_cell_refinement 'CrysAlisRED (Oxford Diffraction, 2003)'
_computing_data_collection 'CrysAlisCCD (Oxford Diffraction, 2003)'
_computing_data_reduction CrysAlisRED
_computing_molecular_graphics
;
ORTEPIII (Burnett & Johnson, 1996), ORTEP-3 for Windows (Farrugia,
1997) and  PLATON (Spek, 2003)
;
_computing_publication_material SHELXL97
_computing_structure_refinement 'SHELXL97 (Sheldrick, 1997)'
_computing_structure_solution 'SHELXS97 (Sheldrick, 1997)'
_diffrn_ambient_temperature 100(2)
_diffrn_measured_fraction_theta_full 0.995
_diffrn_measured_fraction_theta_max 0.995
_diffrn_measurement_device_type 'Oxford Xcalibur PX \k geometry'
_diffrn_measurement_method '\w and \f'
_diffrn_radiation_monochromator graphite
_diffrn_radiation_source 'fine-focus sealed tube'
_diffrn_radiation_type MoK\a
_diffrn_radiation_wavelength 0.71073
_diffrn_reflns_av_R_equivalents 0.0388
_diffrn_reflns_av_sigmaI/netI 0.0381
_diffrn_reflns_limit_h_max 20
_diffrn_reflns_limit_h_min -20
_diffrn_reflns_limit_k_max 21
_diffrn_reflns_limit_k_min -23
_diffrn_reflns_limit_l_max 13
_diffrn_reflns_limit_l_min -14
_diffrn_reflns_number 29699
_diffrn_reflns_theta_full 38.00
_diffrn_reflns_theta_max 38.00
_diffrn_reflns_theta_min 4.67
_diffrn_standards_decay_% 0
_diffrn_standards_interval_count 0
_diffrn_standards_interval_time 0
_diffrn_standards_number 0
_exptl_absorpt_coefficient_mu 0.268
_exptl_absorpt_correction_T_max 0.952
_exptl_absorpt_correction_T_min 0.896
_exptl_absorpt_correction_type numerical
_exptl_absorpt_process_details '(CrysAlisRED; Oxford Diffraction, 2003)'
_exptl_crystal_colour colourless
_exptl_crystal_density_diffrn 1.542
_exptl_crystal_density_meas ?
_exptl_crystal_density_method .
_exptl_crystal_description needle
_exptl_crystal_F_000 632
_exptl_crystal_size_max 0.45
_exptl_crystal_size_mid 0.3
_exptl_crystal_size_min 0.2
_refine_diff_density_max 0.64
_refine_diff_density_min -0.52
_refine_ls_extinction_method none
_refine_ls_goodness_of_fit_ref 1.047
_refine_ls_hydrogen_treatment refall
_refine_ls_matrix_type full
_refine_ls_number_parameters 234
_refine_ls_number_reflns 7118
_refine_ls_number_restraints 0
_refine_ls_restrained_S_all 1.047
_refine_ls_R_factor_all 0.0704
_refine_ls_R_factor_gt 0.0455
_refine_ls_shift/su_max 0.001
_refine_ls_shift/su_mean 0.000
_refine_ls_structure_factor_coef Fsqd
_refine_ls_weighting_details 'calc w = 1/[\s^2^(Fo^2^)+(0.0771P)^2^] where P=(Fo^2^+2Fc^2^)/3'
_refine_ls_weighting_scheme calc
_refine_ls_wR_factor_gt 0.1212
_refine_ls_wR_factor_ref 0.1333
_reflns_number_gt 5112
_reflns_number_total 7118
_reflns_threshold_expression I>2\s(I)
_cod_data_source_file dn6205.cif
_cod_data_source_block I
_cod_depositor_comments
;
The following automatic conversions were performed:
'_symmetry_cell_setting' value 'Monoclinic' changed to 'monoclinic'
according to '/home/saulius/struct/CIF-dictionaries/cif_core.dic'
dictionary named 'cif_core.dic' version 2.4.1 from 2010-06-29.

Automatic conversion script
Id: cif_fix_enum 1527 2010-12-29 10:47:43Z saulius 

The following automatic conversions were performed:

'_symmetry_cell_setting' value 'Monoclinic' changed to 'monoclinic'
according to /home/saulius/struct/CIF-dictionaries/cif_core.dic
dictionary named 'cif_core.dic' version 2.4.1 from 2010-06-29.

Automatic conversion script
Id: cif_fix_values 1715 2011-07-08 13:25:40Z adriana 
;
_cod_original_sg_symbol_H-M 'P 21/c'
_cod_database_code 2205694
_cod_database_fobs_code 2205694

loop_
_symmetry_equiv_pos_as_xyz
'x, y, z'
'-x, y+1/2, -z+1/2'
'-x, -y, -z'
'x, -y-1/2, z-1/2'

loop_
_atom_site_label
_atom_site_fract_x
_atom_site_fract_y
_atom_site_fract_z
_atom_site_U_iso_or_equiv
_atom_site_adp_type
_atom_site_calc_flag
_atom_site_occupancy
_atom_site_type_symbol
S 0.23120(2) 0.59933(2) 0.75175(3) 0.01642(6) Uani d 1 S
O1 0.20375(6) 0.69769(5) 0.86448(8) 0.01888(14) Uani d 1 O
O2 0.21382(6) 0.51784(6) 0.85946(9) 0.02159(15) Uani d 1 O
O3 0.16787(6) 0.60825(6) 0.59480(9) 0.02202(15) Uani d 1 O
O4 -0.02421(7) 0.70498(7) 0.86779(11) 0.03093(19) Uani d 1 O
O5 0.27899(6) 0.87104(6) 0.71687(10) 0.02390(16) Uani d 1 O
N 0.13668(6) 0.76980(6) 0.78390(10) 0.01723(15) Uani d 1 N
C1 0.41150(8) 0.62424(7) 0.58730(12) 0.01840(17) Uani d 1 C
H1 0.3598(14) 0.6266(11) 0.486(2) 0.033(4) Uiso d 1 H
C2 0.37315(8) 0.61330(7) 0.73870(12) 0.01584(16) Uani d 1 C
C3 0.44489(8) 0.60716(8) 0.88701(13) 0.01951(17) Uani d 1 C
H3 0.4177(14) 0.5988(11) 0.990(2) 0.031(4) Uiso d 1 H
C4 0.55745(9) 0.61280(8) 0.87766(13) 0.02264(19) Uani d 1 C
H4 0.6138(15) 0.6116(12) 0.976(2) 0.038(4) Uiso d 1 H
C5 0.71765(9) 0.63250(9) 0.71254(16) 0.0265(2) Uani d 1 C
H5 0.7673(15) 0.6314(13) 0.812(2) 0.041(4) Uiso d 1 H
C6 0.75743(10) 0.64339(9) 0.56225(16) 0.0284(2) Uani d 1 C
H6 0.8382(15) 0.6544(13) 0.557(2) 0.047(5) Uiso d 1 H
C7 0.68468(10) 0.64560(8) 0.41618(15) 0.0277(2) Uani d 1 C
H7 0.7116(13) 0.6550(12) 0.309(2) 0.035(4) Uiso d 1 H
C8 0.57178(10) 0.63901(9) 0.42288(14) 0.0251(2) Uani d 1 C
H8 0.5215(14) 0.6435(12) 0.329(2) 0.036(4) Uiso d 1 H
C9 0.52785(8) 0.62908(7) 0.57647(12) 0.01839(17) Uani d 1 C
C10 0.60144(8) 0.62430(7) 0.72389(13) 0.01913(17) Uani d 1 C
C11 0.02414(8) 0.77184(8) 0.80660(12) 0.02063(18) Uani d 1 C
C12 -0.01831(9) 0.87119(9) 0.74091(14) 0.0241(2) Uani d 1 C
H12A -0.0519(14) 0.9105(12) 0.8242(19) 0.032(4) Uiso d 1 H
H12B -0.0780(13) 0.8570(11) 0.6527(18) 0.028(4) Uiso d 1 H
C13 0.08309(9) 0.92642(8) 0.68588(13) 0.02246(19) Uani d 1 C
H13A 0.0800(12) 0.9397(11) 0.5701(18) 0.027(4) Uiso d 1 H
H13B 0.1004(14) 0.9876(13) 0.741(2) 0.036(4) Uiso d 1 H
C14 0.18143(8) 0.85829(7) 0.72745(11) 0.01784(17) Uani d 1 C

loop_
_atom_site_aniso_label
_atom_site_aniso_U_11
_atom_site_aniso_U_22
_atom_site_aniso_U_33
_atom_site_aniso_U_12
_atom_site_aniso_U_13
_atom_site_aniso_U_23
S 0.01350(11) 0.01930(11) 0.01649(11) -0.00019(7) 0.00164(7) -0.00044(7)
O1 0.0180(3) 0.0224(3) 0.0158(3) 0.0076(2) -0.0008(2) 0.0002(2)
O2 0.0208(3) 0.0208(3) 0.0239(3) -0.0028(3) 0.0056(3) 0.0014(3)
O3 0.0170(3) 0.0310(4) 0.0175(3) 0.0008(3) -0.0012(2) -0.0032(3)
O4 0.0191(4) 0.0358(4) 0.0382(5) -0.0021(3) 0.0044(3) 0.0125(4)
O5 0.0183(3) 0.0328(4) 0.0207(3) -0.0049(3) 0.0028(3) -0.0012(3)
N 0.0133(3) 0.0195(3) 0.0188(4) 0.0030(3) 0.0011(3) 0.0018(3)
C1 0.0170(4) 0.0212(4) 0.0173(4) 0.0018(3) 0.0030(3) 0.0013(3)
C2 0.0142(4) 0.0165(4) 0.0171(4) 0.0015(3) 0.0026(3) 0.0015(3)
C3 0.0163(4) 0.0246(4) 0.0175(4) 0.0009(3) 0.0016(3) 0.0036(3)
C4 0.0155(4) 0.0311(5) 0.0210(4) 0.0008(4) 0.0003(3) 0.0030(4)
C5 0.0168(4) 0.0294(5) 0.0340(6) 0.0009(4) 0.0061(4) -0.0009(4)
C6 0.0198(5) 0.0251(5) 0.0428(7) 0.0011(4) 0.0145(4) -0.0012(4)
C7 0.0287(5) 0.0239(5) 0.0335(6) 0.0011(4) 0.0180(4) 0.0000(4)
C8 0.0256(5) 0.0272(5) 0.0242(5) 0.0009(4) 0.0102(4) 0.0000(4)
C9 0.0188(4) 0.0164(4) 0.0208(4) 0.0011(3) 0.0063(3) 0.0008(3)
C10 0.0154(4) 0.0177(4) 0.0249(5) 0.0015(3) 0.0048(3) 0.0011(3)
C11 0.0142(4) 0.0266(5) 0.0212(4) 0.0019(3) 0.0023(3) 0.0019(3)
C12 0.0190(4) 0.0286(5) 0.0253(5) 0.0072(4) 0.0049(4) 0.0052(4)
C13 0.0246(5) 0.0207(4) 0.0227(5) 0.0034(4) 0.0053(4) 0.0023(3)
C14 0.0185(4) 0.0215(4) 0.0136(4) -0.0004(3) 0.0025(3) -0.0014(3)

loop_
_atom_type_symbol
_atom_type_description
_atom_type_scat_dispersion_real
_atom_type_scat_dispersion_imag
_atom_type_scat_source
S S 0.1246 0.1234 'International Tables Vol C Tables 4.2.6.8 and 6.1.1.4'
O O 0.0106 0.0060 'International Tables Vol C Tables 4.2.6.8 and 6.1.1.4'
N N 0.0061 0.0033 'International Tables Vol C Tables 4.2.6.8 and 6.1.1.4'
H H 0.0000 0.0000 'International Tables Vol C Tables 4.2.6.8 and 6.1.1.4'
C C 0.0033 0.0016 'International Tables Vol C Tables 4.2.6.8 and 6.1.1.4'

loop_
_geom_angle_atom_site_label_1
_geom_angle_atom_site_label_2
_geom_angle_atom_site_label_3
_geom_angle
_geom_angle_publ_flag
O3 S O2 121.03(5) no
O3 S O1 108.11(4) no
O2 S O1 102.49(5) no
O3 S C2 112.26(5) no
O2 S C2 109.06(5) no
O1 S C2 101.65(4) no
N O1 S 115.58(6) no
O1 N C11 118.97(8) yes
O1 N C14 121.34(8) yes
C11 N C14 116.25(8) yes
C2 C1 C9 119.24(10) no
C2 C1 H1 121.2(10) no
C9 C1 H1 119.6(10) no
C1 C2 C3 122.80(9) no
C1 C2 S 119.48(8) no
C3 C2 S 117.62(8) no
C4 C3 C2 118.29(10) no
C4 C3 H3 119.6(10) no
C2 C3 H3 122.1(10) no
C3 C4 C10 121.13(10) no
C3 C4 H4 123.7(10) no
C10 C4 H4 115.2(10) no
C6 C5 C10 120.35(12) no
C6 C5 H5 120.8(11) no
C10 C5 H5 118.8(11) no
C5 C6 C7 120.93(11) no
C5 C6 H6 119.1(10) no
C7 C6 H6 119.8(10) no
C8 C7 C6 120.21(11) no
C8 C7 H7 118.0(9) no
C6 C7 H7 121.7(9) no
C7 C8 C9 120.26(11) no
C7 C8 H8 122.0(10) no
C9 C8 H8 117.7(10) no
C8 C9 C1 121.46(10) no
C8 C9 C10 119.58(10) no
C1 C9 C10 118.96(9) no
C4 C10 C5 121.80(10) no
C4 C10 C9 119.57(9) no
C5 C10 C9 118.63(10) no
O4 C11 N 124.19(10) no
O4 C11 C12 129.99(9) no
N C11 C12 105.83(8) no
C11 C12 C13 106.05(9) no
C11 C12 H12A 112.3(9) no
C13 C12 H12A 110.0(10) no
C11 C12 H12B 106.7(9) no
C13 C12 H12B 115.3(9) no
H12A C12 H12B 106.6(12) no
C14 C13 C12 106.04(9) no
C14 C13 H13A 106.6(9) no
C12 C13 H13A 115.1(9) no
C14 C13 H13B 106.6(10) no
C12 C13 H13B 115.0(10) no
H13A C13 H13B 107.0(13) no
O5 C14 N 123.90(9) no
O5 C14 C13 130.78(9) no
N C14 C13 105.33(8) no

loop_
_geom_bond_atom_site_label_1
_geom_bond_atom_site_label_2
_geom_bond_distance
_geom_bond_publ_flag
S O3 1.4289(10) yes
S O2 1.4305(8) yes
S O1 1.6599(8) yes
S C2 1.7402(10) no
O1 N 1.3842(11) yes
O4 C11 1.2053(13) no
O5 C14 1.2034(13) no
N C11 1.3918(13) yes
N C14 1.4006(13) yes
C1 C2 1.3701(15) yes
C1 C9 1.4198(14) yes
C1 H1 0.987(17) no
C2 C3 1.4180(15) no
C3 C4 1.3727(15) no
C3 H3 0.940(16) no
C4 C10 1.4194(16) no
C4 H4 0.998(18) no
C5 C6 1.3691(18) no
C5 C10 1.4216(15) no
C5 H5 0.959(19) no
C6 C7 1.4081(19) no
C6 H6 0.993(18) no
C7 C8 1.3744(17) no
C7 H7 0.970(16) no
C8 C9 1.4155(15) no
C8 H8 0.933(17) no
C9 C10 1.4233(16) no
C11 C12 1.5060(15) no
C12 C13 1.5373(17) no
C12 H12A 0.980(16) no
C12 H12B 0.985(15) no
C13 C14 1.5103(15) no
C13 H13A 0.958(15) no
C13 H13B 0.948(17) no

loop_
_geom_hbond_atom_site_label_D
_geom_hbond_atom_site_label_H
_geom_hbond_atom_site_label_A
_geom_hbond_site_symmetry_A
_geom_hbond_distance_DH
_geom_hbond_distance_HA
_geom_hbond_distance_DA
_geom_hbond_angle_DHA
C1 H1 O5 4_575 0.98(2) 2.31(2) 3.275(2) 165.8(14)
C13 H13A O2 4_575 0.96(2) 2.54(2) 3.316(2) 138.0(12)

loop_
_geom_torsion_atom_site_label_1
_geom_torsion_atom_site_label_2
_geom_torsion_atom_site_label_3
_geom_torsion_atom_site_label_4
_geom_torsion
_geom_torsion_publ_flag
O3 S O1 N -5.49(8) no
O2 S O1 N -134.39(7) no
C2 S O1 N 112.83(7) no
S O1 N C11 99.70(9) no
S O1 N C14 -102.01(9) no
C9 C1 C2 C3 0.43(14) no
C9 C1 C2 S -175.92(7) no
O3 S C2 C1 -4.19(9) no
O2 S C2 C1 132.76(8) no
O1 S C2 C1 -119.49(8) no
O3 S C2 C3 179.27(7) no
O2 S C2 C3 -43.78(9) no
O1 S C2 C3 63.97(8) no
C1 C2 C3 C4 0.22(15) no
S C2 C3 C4 176.64(8) no
C2 C3 C4 C10 -0.11(15) no
C10 C5 C6 C7 -0.70(17) no
C5 C6 C7 C8 1.44(18) no
C6 C7 C8 C9 -0.55(17) no
C7 C8 C9 C1 178.64(10) no
C7 C8 C9 C10 -1.03(15) no
C2 C1 C9 C8 179.15(9) no
C2 C1 C9 C10 -1.17(14) no
C3 C4 C10 C5 178.56(10) no
C3 C4 C10 C9 -0.64(15) no
C6 C5 C10 C4 179.91(11) no
C6 C5 C10 C9 -0.88(16) no
C8 C9 C10 C4 -179.03(10) no
C1 C9 C10 C4 1.28(14) no
C8 C9 C10 C5 1.73(14) no
C1 C9 C10 C5 -177.95(9) no
O1 N C11 O4 -13.90(15) no
C14 N C11 O4 -173.27(10) no
O1 N C11 C12 165.93(8) no
C14 N C11 C12 6.56(11) no
O4 C11 C12 C13 177.45(11) no
N C11 C12 C13 -2.36(11) no
C11 C12 C13 C14 -1.96(11) no
O1 N C14 O5 13.85(14) no
C11 N C14 O5 172.69(9) no
O1 N C14 C13 -166.65(8) no
C11 N C14 C13 -7.80(11) no
C12 C13 C14 O5 -175.03(10) no
C12 C13 C14 N 5.51(11) no

loop_
_cod_related_entry_id
_cod_related_entry_database
_cod_related_entry_code
1 ChemSpider 19026974
